data_7054700
loop_
_publ_author_name
'Reglinski, John'
'Kennedy, Alan R.'
'Steel, Graham'

_publ_section_title
;
 Tetradentate Schiff base beryllium complexes
;
_journal_issue 4
_journal_name_full 'New J. Chem.'
_journal_page_first 2437
_journal_paper_doi 10.1039/C4NJ01949K
_journal_volume 39
_journal_year 2015
_chemical_formula_sum 'C32 H32 Be2 N4 O6'
_chemical_formula_weight 586.64
_chemical_name_systematic
;
 ?
;
_space_group_IT_number 2
_symmetry_cell_setting triclinic
_symmetry_space_group_name_Hall '-P 1'
_symmetry_space_group_name_H-M 'P -1'
_atom_sites_solution_hydrogens geom
_atom_sites_solution_primary direct
_atom_sites_solution_secondary difmap
_audit_creation_method SHELXL-97
_audit_update_record
;
2015-01-15 deposited with the CCDC.
2015-02-19 downloaded from the CCDC.
;
_cell_angle_alpha 106.505(6)
_cell_angle_beta 92.538(6)
_cell_angle_gamma 97.889(6)
_cell_formula_units_Z 1
_cell_length_a 8.5367(6)
_cell_length_b 8.8067(6)
_cell_length_c 10.1596(7)
_cell_measurement_reflns_used 10095
_cell_measurement_temperature 100(2)
_cell_measurement_theta_max 27.5
_cell_measurement_theta_min 3.2
_cell_volume 722.60(9)
_computing_cell_refinement 'CrystalClear-SM '
_computing_data_reduction 'CrystalClear-SM '
_computing_publication_material SHELXL-97
_computing_structure_refinement 'SHELXL-97 (Sheldrick, 2008)'
_computing_structure_solution 'SIR 92'
_diffrn_ambient_temperature 100(2)
_diffrn_detector_area_resol_mean 28.5714
_diffrn_measured_fraction_theta_full 0.997
_diffrn_measured_fraction_theta_max 0.996
_diffrn_measurement_device
;
AFC12 (Right): Kappa 3 circle
;
_diffrn_measurement_device_type
;
Rigaku Saturn724+ (2x2 bin mode)
;
_diffrn_measurement_method 'profile data from \w-scans'
_diffrn_radiation_monochromator mirrors
_diffrn_radiation_source 'fine-focus sealed tube'
_diffrn_radiation_type MoK\a
_diffrn_radiation_wavelength 0.71073
_diffrn_reflns_av_R_equivalents 0.0321
_diffrn_reflns_av_sigmaI/netI 0.0273
_diffrn_reflns_limit_h_max 10
_diffrn_reflns_limit_h_min -11
_diffrn_reflns_limit_k_max 11
_diffrn_reflns_limit_k_min -9
_diffrn_reflns_limit_l_max 12
_diffrn_reflns_limit_l_min -13
_diffrn_reflns_number 11389
_diffrn_reflns_theta_full 27.00
_diffrn_reflns_theta_max 27.44
_diffrn_reflns_theta_min 3.16
_exptl_absorpt_coefficient_mu 0.093
_exptl_absorpt_correction_T_max 1.000
_exptl_absorpt_correction_T_min 0.878
_exptl_absorpt_correction_type multi-scan
_exptl_absorpt_process_details 'CrystalClear Expert'
_exptl_crystal_colour 'pale orange'
_exptl_crystal_density_diffrn 1.348
_exptl_crystal_density_method 'not measured'
_exptl_crystal_description plate
_exptl_crystal_F_000 308
_exptl_crystal_recrystallization_method 'Re-crystallisation from solvent: '
_exptl_crystal_size_max 0.14
_exptl_crystal_size_mid 0.04
_exptl_crystal_size_min 0.03
_refine_diff_density_max 0.242
_refine_diff_density_min -0.188
_refine_diff_density_rms 0.038
_refine_ls_extinction_method none
_refine_ls_goodness_of_fit_ref 1.028
_refine_ls_hydrogen_treatment mixed
_refine_ls_matrix_type full
_refine_ls_number_parameters 207
_refine_ls_number_reflns 3281
_refine_ls_number_restraints 0
_refine_ls_restrained_S_all 1.028
_refine_ls_R_factor_all 0.0485
_refine_ls_R_factor_gt 0.0361
_refine_ls_shift/su_max 0.001
_refine_ls_shift/su_mean 0.000
_refine_ls_structure_factor_coef Fsqd
_refine_ls_weighting_details 'calc w=1/[\s^2^(Fo^2^)+(0.0405P)^2^+0.1907P] where P=(Fo^2^+2Fc^2^)/3'
_refine_ls_weighting_scheme calc
_refine_ls_wR_factor_gt 0.0869
_refine_ls_wR_factor_ref 0.0934
_reflns_number_gt 2617
_reflns_number_total 3281
_reflns_threshold_expression I>2\s(I)
_cod_data_source_file c4nj01949k2.cif
_cod_data_source_block be
_cod_depositor_comments
;
The following automatic conversions were performed:

'_exptl_absorpt_correction_type' value 'Multi-scan' changed to
'multi-scan' according to
/usr/data/users/saulius/crontab/automatic-downloads/rss-feeds/RSC/lib/dictionaries/cif_core.dic
dictionary named 'cif_core.dic' version 2.4.2 from 2011-04-26.

Automatic conversion script
Id: cif_fix_values 3008 2015-01-20 13:52:24Z robertas 

 Adding full bibliography for 7054700--7054701.cif.
;
_cod_original_sg_symbol_H-M P-1
_cod_database_code 7054700

loop_
_symmetry_equiv_pos_as_xyz
'x, y, z'
'-x, -y, -z'

loop_
_atom_site_label
_atom_site_type_symbol
_atom_site_fract_x
_atom_site_fract_y
_atom_site_fract_z
_atom_site_U_iso_or_equiv
_atom_site_adp_type
_atom_site_occupancy
_atom_site_symmetry_multiplicity
_atom_site_calc_flag
_atom_site_refinement_flags
Be1 Be 0.71155(18) 0.20814(18) 0.97889(17) 0.0214(3) Uani 1 1 d .
O1 O 0.82148(10) 0.31776(10) 1.10989(9) 0.0235(2) Uani 1 1 d .
O1W O 0.09958(12) 0.36049(12) 0.88322(12) 0.0348(3) Uani 1 1 d .
O2 O 0.77327(10) 0.22339(10) 0.83752(9) 0.0229(2) Uani 1 1 d .
N1 N 0.71067(11) 0.01223(11) 0.98185(10) 0.0193(2) Uani 1 1 d .
N2 N 0.52222(11) 0.26092(11) 0.98135(10) 0.0192(2) Uani 1 1 d .
C1 C 0.90751(13) 0.26570(14) 1.19478(12) 0.0203(2) Uani 1 1 d .
C2 C 1.00807(14) 0.37554(14) 1.30360(13) 0.0242(3) Uani 1 1 d .
H2 H 1.0171 0.4871 1.3136 0.029 Uiso 1 1 calc R
C3 C 1.09372(14) 0.32362(15) 1.39603(13) 0.0248(3) Uani 1 1 d .
H3 H 1.1611 0.4002 1.4686 0.030 Uiso 1 1 calc R
C4 C 1.08344(15) 0.16045(15) 1.38511(13) 0.0249(3) Uani 1 1 d .
H4 H 1.1408 0.1261 1.4508 0.030 Uiso 1 1 calc R
C5 C 0.98830(14) 0.05046(14) 1.27704(13) 0.0231(3) Uani 1 1 d .
H5 H 0.9818 -0.0607 1.2676 0.028 Uiso 1 1 calc R
C6 C 0.90089(13) 0.10008(14) 1.18071(12) 0.0200(2) Uani 1 1 d .
C7 C 0.80429(13) -0.02107(14) 1.06914(12) 0.0200(2) Uani 1 1 d .
H7 H 0.8102 -0.1305 1.0597 0.024 Uiso 1 1 calc R
C8 C 0.61716(14) -0.11699(13) 0.86906(12) 0.0207(2) Uani 1 1 d .
H8A H 0.6792 -0.1355 0.7874 0.025 Uiso 1 1 calc R
H8B H 0.5192 -0.0789 0.8446 0.025 Uiso 1 1 calc R
C9 C 0.43051(14) 0.27774(14) 1.10263(12) 0.0212(2) Uani 1 1 d .
H9A H 0.3338 0.3231 1.0874 0.025 Uiso 1 1 calc R
H9B H 0.4950 0.3535 1.1843 0.025 Uiso 1 1 calc R
C10 C 0.46032(14) 0.29627(13) 0.87760(12) 0.0204(2) Uani 1 1 d .
H10 H 0.3608 0.3334 0.8859 0.024 Uiso 1 1 calc R
C11 C 0.53259(14) 0.28301(13) 0.75017(12) 0.0213(3) Uani 1 1 d .
C12 C 0.44599(15) 0.31010(15) 0.64012(13) 0.0265(3) Uani 1 1 d .
H12 H 0.3427 0.3377 0.6518 0.032 Uiso 1 1 calc R
C13 C 0.50911(16) 0.29713(17) 0.51584(14) 0.0310(3) Uani 1 1 d .
H13 H 0.4504 0.3161 0.4420 0.037 Uiso 1 1 calc R
C14 C 0.66097(16) 0.25567(16) 0.49985(14) 0.0297(3) Uani 1 1 d .
H14 H 0.7044 0.2446 0.4137 0.036 Uiso 1 1 calc R
C15 C 0.74888(15) 0.23054(15) 0.60663(13) 0.0255(3) Uani 1 1 d .
H15 H 0.8522 0.2035 0.5935 0.031 Uiso 1 1 calc R
C16 C 0.68733(14) 0.24455(13) 0.73466(12) 0.0209(2) Uani 1 1 d .
H1W H -0.005(3) 0.334(2) 0.877(2) 0.063(6) Uiso 1 1 d .
H2W H 0.116(2) 0.464(3) 0.8899(19) 0.056(5) Uiso 1 1 d .

loop_
_atom_site_aniso_label
_atom_site_aniso_U_11
_atom_site_aniso_U_22
_atom_site_aniso_U_33
_atom_site_aniso_U_23
_atom_site_aniso_U_13
_atom_site_aniso_U_12
Be1 0.0200(7) 0.0192(7) 0.0253(8) 0.0078(6) 0.0007(6) 0.0017(5)
O1 0.0238(4) 0.0184(4) 0.0278(5) 0.0085(3) -0.0044(3) 0.0002(3)
O1W 0.0204(5) 0.0219(5) 0.0646(7) 0.0167(5) 0.0027(4) 0.0035(4)
O2 0.0190(4) 0.0261(4) 0.0266(5) 0.0126(4) 0.0017(3) 0.0037(3)
N1 0.0178(5) 0.0189(5) 0.0201(5) 0.0052(4) 0.0021(4) 0.0004(4)
N2 0.0188(5) 0.0158(4) 0.0217(5) 0.0047(4) 0.0011(4) -0.0004(4)
C1 0.0192(6) 0.0210(6) 0.0208(6) 0.0066(5) 0.0016(4) 0.0025(4)
C2 0.0250(6) 0.0191(6) 0.0264(6) 0.0042(5) 0.0007(5) 0.0013(5)
C3 0.0218(6) 0.0258(6) 0.0227(6) 0.0023(5) -0.0013(5) 0.0014(5)
C4 0.0233(6) 0.0286(6) 0.0235(6) 0.0082(5) -0.0003(5) 0.0057(5)
C5 0.0225(6) 0.0218(6) 0.0259(6) 0.0078(5) 0.0024(5) 0.0050(4)
C6 0.0184(5) 0.0200(5) 0.0212(6) 0.0057(4) 0.0024(4) 0.0023(4)
C7 0.0195(6) 0.0176(5) 0.0233(6) 0.0065(5) 0.0038(4) 0.0029(4)
C8 0.0214(6) 0.0201(6) 0.0191(6) 0.0049(5) 0.0005(4) 0.0001(4)
C9 0.0221(6) 0.0181(5) 0.0211(6) 0.0034(5) 0.0017(5) 0.0005(4)
C10 0.0182(5) 0.0165(5) 0.0250(6) 0.0050(5) -0.0008(4) 0.0009(4)
C11 0.0213(6) 0.0185(5) 0.0230(6) 0.0056(5) -0.0005(5) 0.0007(4)
C12 0.0223(6) 0.0290(6) 0.0271(7) 0.0082(5) -0.0022(5) 0.0022(5)
C13 0.0309(7) 0.0370(7) 0.0248(6) 0.0117(6) -0.0043(5) 0.0009(5)
C14 0.0336(7) 0.0316(7) 0.0224(6) 0.0080(5) 0.0038(5) -0.0003(5)
C15 0.0238(6) 0.0240(6) 0.0290(7) 0.0087(5) 0.0053(5) 0.0025(5)
C16 0.0218(6) 0.0165(5) 0.0236(6) 0.0066(5) -0.0003(5) -0.0003(4)

loop_
_atom_type_symbol
_atom_type_description
_atom_type_scat_dispersion_real
_atom_type_scat_dispersion_imag
_atom_type_scat_source
Be Be 0.0005 0.0002 'International Tables Vol C Tables 4.2.6.8 and 6.1.1.4'
O O 0.0106 0.0060 'International Tables Vol C Tables 4.2.6.8 and 6.1.1.4'
N N 0.0061 0.0033 'International Tables Vol C Tables 4.2.6.8 and 6.1.1.4'
C C 0.0033 0.0016 'International Tables Vol C Tables 4.2.6.8 and 6.1.1.4'
H H 0.0000 0.0000 'International Tables Vol C Tables 4.2.6.8 and 6.1.1.4'

loop_
_geom_angle_atom_site_label_1
_geom_angle_atom_site_label_2
_geom_angle_atom_site_label_3
_geom_angle
_geom_angle_site_symmetry_1
_geom_angle_site_symmetry_3
O1 Be1 O2 113.60(10) . .
O1 Be1 N1 106.25(10) . .
O2 Be1 N1 108.24(10) . .
O1 Be1 N2 110.62(10) . .
O2 Be1 N2 105.62(10) . .
N1 Be1 N2 112.62(9) . .
C1 O1 Be1 125.47(9) . .
H1W O1W H2W 105.0(17) . .
C16 O2 Be1 126.05(10) . .
C7 N1 C8 120.51(10) . .
C7 N1 Be1 121.05(9) . .
C8 N1 Be1 117.84(9) . .
C10 N2 C9 117.13(10) . .
C10 N2 Be1 120.36(10) . .
C9 N2 Be1 122.39(10) . .
O1 C1 C2 120.15(10) . .
O1 C1 C6 121.93(10) . .
C2 C1 C6 117.92(11) . .
C3 C2 C1 120.88(11) . .
C3 C2 H2 119.6 . .
C1 C2 H2 119.6 . .
C2 C3 C4 121.34(11) . .
C2 C3 H3 119.3 . .
C4 C3 H3 119.3 . .
C5 C4 C3 118.65(11) . .
C5 C4 H4 120.7 . .
C3 C4 H4 120.7 . .
C4 C5 C6 121.14(11) . .
C4 C5 H5 119.4 . .
C6 C5 H5 119.4 . .
C5 C6 C1 120.02(10) . .
C5 C6 C7 118.50(10) . .
C1 C6 C7 121.48(11) . .
N1 C7 C6 123.20(10) . .
N1 C7 H7 118.4 . .
C6 C7 H7 118.4 . .
N1 C8 C9 116.61(10) . 2_657
N1 C8 H8A 108.1 . .
C9 C8 H8A 108.1 2_657 .
N1 C8 H8B 108.1 . .
C9 C8 H8B 108.1 2_657 .
H8A C8 H8B 107.3 . .
N2 C9 C8 111.79(9) . 2_657
N2 C9 H9A 109.3 . .
C8 C9 H9A 109.3 2_657 .
N2 C9 H9B 109.3 . .
C8 C9 H9B 109.3 2_657 .
H9A C9 H9B 107.9 . .
N2 C10 C11 124.18(11) . .
N2 C10 H10 117.9 . .
C11 C10 H10 117.9 . .
C12 C11 C16 120.05(11) . .
C12 C11 C10 118.60(11) . .
C16 C11 C10 121.35(11) . .
C13 C12 C11 120.81(12) . .
C13 C12 H12 119.6 . .
C11 C12 H12 119.6 . .
C12 C13 C14 119.00(12) . .
C12 C13 H13 120.5 . .
C14 C13 H13 120.5 . .
C15 C14 C13 121.26(13) . .
C15 C14 H14 119.4 . .
C13 C14 H14 119.4 . .
C14 C15 C16 120.67(12) . .
C14 C15 H15 119.7 . .
C16 C15 H15 119.7 . .
O2 C16 C15 120.43(11) . .
O2 C16 C11 121.38(11) . .
C15 C16 C11 118.19(11) . .

loop_
_geom_bond_atom_site_label_1
_geom_bond_atom_site_label_2
_geom_bond_distance
_geom_bond_site_symmetry_2
Be1 O1 1.5794(17) .
Be1 O2 1.5861(18) .
Be1 N1 1.7331(18) .
Be1 N2 1.7413(18) .
O1 C1 1.3246(14) .
O1W H1W 0.89(2) .
O1W H2W 0.89(2) .
O2 C16 1.3211(14) .
N1 C7 1.2886(15) .
N1 C8 1.4744(14) .
N2 C10 1.2921(15) .
N2 C9 1.4720(15) .
C1 C2 1.4055(16) .
C1 C6 1.4174(16) .
C2 C3 1.3786(17) .
C2 H2 0.9500 .
C3 C4 1.3996(18) .
C3 H3 0.9500 .
C4 C5 1.3799(17) .
C4 H4 0.9500 .
C5 C6 1.4048(16) .
C5 H5 0.9500 .
C6 C7 1.4462(16) .
C7 H7 0.9500 .
C8 C9 1.5283(16) 2_657
C8 H8A 0.9900 .
C8 H8B 0.9900 .
C9 C8 1.5283(16) 2_657
C9 H9A 0.9900 .
C9 H9B 0.9900 .
C10 C11 1.4404(17) .
C10 H10 0.9500 .
C11 C12 1.4071(17) .
C11 C16 1.4126(17) .
C12 C13 1.3758(19) .
C12 H12 0.9500 .
C13 C14 1.398(2) .
C13 H13 0.9500 .
C14 C15 1.3780(18) .
C14 H14 0.9500 .
C15 C16 1.4037(18) .
C15 H15 0.9500 .

loop_
_geom_torsion_atom_site_label_1
_geom_torsion_atom_site_label_2
_geom_torsion_atom_site_label_3
_geom_torsion_atom_site_label_4
_geom_torsion
_geom_torsion_site_symmetry_4
O2 Be1 O1 C1 -112.47(12) .
N1 Be1 O1 C1 6.42(16) .
N2 Be1 O1 C1 128.96(11) .
O1 Be1 O2 C16 -131.87(11) .
N1 Be1 O2 C16 110.38(11) .
N2 Be1 O2 C16 -10.46(14) .
O1 Be1 N1 C7 -8.26(15) .
O2 Be1 N1 C7 114.09(12) .
N2 Be1 N1 C7 -129.52(11) .
O1 Be1 N1 C8 -179.46(9) .
O2 Be1 N1 C8 -57.11(13) .
N2 Be1 N1 C8 59.28(14) .
O1 Be1 N2 C10 125.57(11) .
O2 Be1 N2 C10 2.25(14) .
N1 Be1 N2 C10 -115.70(11) .
O1 Be1 N2 C9 -50.34(14) .
O2 Be1 N2 C9 -173.66(9) .
N1 Be1 N2 C9 68.40(13) .
Be1 O1 C1 C2 176.29(11) .
Be1 O1 C1 C6 -4.34(18) .
O1 C1 C2 C3 177.47(11) .
C6 C1 C2 C3 -1.93(18) .
C1 C2 C3 C4 -0.14(19) .
C2 C3 C4 C5 1.68(19) .
C3 C4 C5 C6 -1.09(19) .
C4 C5 C6 C1 -1.00(18) .
C4 C5 C6 C7 179.53(11) .
O1 C1 C6 C5 -176.90(11) .
C2 C1 C6 C5 2.49(17) .
O1 C1 C6 C7 2.54(18) .
C2 C1 C6 C7 -178.07(11) .
C8 N1 C7 C6 179.05(11) .
Be1 N1 C7 C6 8.08(17) .
C5 C6 C7 N1 174.54(11) .
C1 C6 C7 N1 -4.91(18) .
C7 N1 C8 C9 29.68(15) 2_657
Be1 N1 C8 C9 -159.07(10) 2_657
C10 N2 C9 C8 117.02(11) 2_657
Be1 N2 C9 C8 -66.95(13) 2_657
C9 N2 C10 C11 -178.56(10) .
Be1 N2 C10 C11 5.32(16) .
N2 C10 C11 C12 173.82(11) .
N2 C10 C11 C16 -6.51(18) .
C16 C11 C12 C13 1.04(18) .
C10 C11 C12 C13 -179.28(12) .
C11 C12 C13 C14 0.3(2) .
C12 C13 C14 C15 -1.1(2) .
C13 C14 C15 C16 0.59(19) .
Be1 O2 C16 C15 -169.72(11) .
Be1 O2 C16 C11 10.85(17) .
C14 C15 C16 O2 -178.68(11) .
C14 C15 C16 C11 0.77(17) .
C12 C11 C16 O2 177.87(10) .
C10 C11 C16 O2 -1.80(17) .
C12 C11 C16 C15 -1.58(17) .
C10 C11 C16 C15 178.75(11) .
